data_2013859
loop_
_publ_author_name
'Schlueter, John A.'
'Geiser, Urs'

_publ_section_title
;
 Potassium carbamoyldicyanomethanide
;
_journal_issue 1
_journal_name_full 'Acta Crystallographica Section C'
_journal_page_first m10
_journal_page_last m12
_journal_paper_doi 10.1107/S0108270103026568
_journal_volume 60
_journal_year 2004
_chemical_formula_iupac 'K 1+, C4 H2 N3 O 1-'
_chemical_formula_moiety 'K 1+, C4 H2 N3 O 1-'
_chemical_formula_sum 'C4 H2 K N3 O'
_chemical_formula_weight 147.19
_chemical_melting_point 550
_chemical_name_systematic
;
Potassium carbamoyldicyanomethanide
;
_space_group_IT_number 14
_symmetry_cell_setting monoclinic
_symmetry_space_group_name_Hall '-P 2ybc'
_symmetry_space_group_name_H-M 'P 1 21/c 1'
_atom_sites_solution_hydrogens geom
_atom_sites_solution_primary direct
_atom_sites_solution_secondary difmap
_cell_angle_alpha 90.00
_cell_angle_beta 93.1680(10)
_cell_angle_gamma 90.00
_cell_formula_units_Z 4
_cell_length_a 8.2495(3)
_cell_length_b 3.85910(10)
_cell_length_c 19.2181(6)
_cell_measurement_reflns_used 1719
_cell_measurement_temperature 298(2)
_cell_measurement_theta_max 28.14
_cell_measurement_theta_min 3.348
_cell_volume 610.89(3)
_computing_cell_refinement 'SAINT (Bruker, 2001)'
_computing_data_collection 'SMART (Siemens, 1995)'
_computing_data_reduction SAINT
_computing_molecular_graphics SHELXTL
_computing_publication_material SHELXTL
_computing_structure_refinement SHELXTL
_computing_structure_solution 'SHELXTL (Sheldrick, 2001)'
_diffrn_ambient_temperature 298(2)
_diffrn_measured_fraction_theta_full 0.992
_diffrn_measured_fraction_theta_max 0.964
_diffrn_measurement_device_type 'Siemens SMART CCD area detector'
_diffrn_measurement_method 'area detector \w scans'
_diffrn_radiation_monochromator graphite
_diffrn_radiation_source 'fine-focus sealed tube'
_diffrn_radiation_type MoK\a
_diffrn_radiation_wavelength 0.71073
_diffrn_reflns_av_R_equivalents 0.0266
_diffrn_reflns_av_sigmaI/netI 0.0221
_diffrn_reflns_limit_h_max 10
_diffrn_reflns_limit_h_min -10
_diffrn_reflns_limit_k_max 5
_diffrn_reflns_limit_k_min -5
_diffrn_reflns_limit_l_max 25
_diffrn_reflns_limit_l_min -25
_diffrn_reflns_number 5795
_diffrn_reflns_theta_full 27.21
_diffrn_reflns_theta_max 28.27
_diffrn_reflns_theta_min 2.12
_diffrn_standards_decay_% <1
_diffrn_standards_number 0
_exptl_absorpt_coefficient_mu 0.778
_exptl_absorpt_correction_T_max 0.958
_exptl_absorpt_correction_T_min 0.801
_exptl_absorpt_correction_type integration
_exptl_absorpt_process_details
;
(Sheldrick, 2001)
;
_exptl_crystal_colour colorless
_exptl_crystal_density_diffrn 1.600
_exptl_crystal_density_method 'not measured'
_exptl_crystal_description rod
_exptl_crystal_F_000 296
_exptl_crystal_size_max 0.50
_exptl_crystal_size_mid 0.08
_exptl_crystal_size_min 0.06
_refine_diff_density_max 0.268
_refine_diff_density_min -0.202
_refine_ls_extinction_coef 0.038(4)
_refine_ls_extinction_expression Fc^*^=kFc[1+0.001xFc^2^\l^3^/sin(2\q)]^-1/4^
_refine_ls_extinction_method SHELXL97
_refine_ls_goodness_of_fit_ref 1.101
_refine_ls_hydrogen_treatment constr
_refine_ls_matrix_type full
_refine_ls_number_parameters 83
_refine_ls_number_reflns 1448
_refine_ls_number_restraints 0
_refine_ls_restrained_S_all 1.101
_refine_ls_R_factor_all 0.0313
_refine_ls_R_factor_gt 0.0267
_refine_ls_shift/su_max 0.020
_refine_ls_shift/su_mean 0.004
_refine_ls_structure_factor_coef Fsqd
_refine_ls_weighting_details 'calc w=1/[\s^2^(Fo^2^)+(0.0328P)^2^+0.1783P] where P=(Fo^2^+2Fc^2^)/3'
_refine_ls_weighting_scheme calc
_refine_ls_wR_factor_gt 0.0699
_refine_ls_wR_factor_ref 0.0722
_reflns_number_gt 1286
_reflns_number_total 1448
_reflns_threshold_expression I>2\s(I)
_cod_data_source_file sk1682.cif
_cod_data_source_block I
_cod_depositor_comments
;
The following automatic conversions were performed:
'_geom_bond_publ_flag' value 'Y' changed to 'y' according to
'/home/saulius/struct/CIF-dictionaries/cif_core.dic' dictionary named
'cif_core.dic' version 2.4.1 from 2010-06-29 (13
times).

'_geom_bond_publ_flag' value 'N' changed to 'n' according to
'/home/saulius/struct/CIF-dictionaries/cif_core.dic' dictionary named
'cif_core.dic' version 2.4.1 from 2010-06-29 (2 times).

Automatic conversion script
Id: cif_fix_enum 1527 2010-12-29 10:47:43Z saulius 

The following automatic conversions were performed:

'_geom_bond_publ_flag' value 'Y' changed to 'y' according to
/home/saulius/struct/CIF-dictionaries/cif_core.dic dictionary named
'cif_core.dic' version 2.4.1 from 2010-06-29 (13
times).

'_geom_bond_publ_flag' value 'N' changed to 'n' according to
/home/saulius/struct/CIF-dictionaries/cif_core.dic dictionary named
'cif_core.dic' version 2.4.1 from 2010-06-29 (2
times).

'_geom_contact_publ_flag' value 'N' changed to 'n' according
to /home/saulius/struct/CIF-dictionaries/cif_core.dic dictionary
named 'cif_core.dic' version 2.4.1 from 2010-06-29 (2
times).

'_geom_angle_publ_flag' value 'N' changed to 'n' according
to /home/saulius/struct/CIF-dictionaries/cif_core.dic dictionary
named 'cif_core.dic' version 2.4.1 from 2010-06-29 (32
times).

'_geom_angle_publ_flag' value 'Y' changed to 'y' according
to /home/saulius/struct/CIF-dictionaries/cif_core.dic dictionary
named 'cif_core.dic' version 2.4.1 from 2010-06-29 (8
times).

'_geom_torsion_publ_flag' value 'N' changed to 'n' according
to /home/saulius/struct/CIF-dictionaries/cif_core.dic dictionary
named 'cif_core.dic' version 2.4.1 from 2010-06-29 (6
times).

'_geom_torsion_publ_flag' value 'Y' changed to 'y' according
to /home/saulius/struct/CIF-dictionaries/cif_core.dic dictionary
named 'cif_core.dic' version 2.4.1 from 2010-06-29 (4 times).

Automatic conversion script
Id: cif_fix_values 1715 2011-07-08 13:25:40Z adriana 
;
_cod_original_sg_symbol_H-M 'P 21/c'
_cod_database_code 2013859
_cod_database_fobs_code 2013859

loop_
_symmetry_equiv_pos_as_xyz
'x, y, z'
'-x, y+1/2, -z+1/2'
'-x, -y, -z'
'x, -y-1/2, z-1/2'

loop_
_atom_site_label
_atom_site_fract_x
_atom_site_fract_y
_atom_site_fract_z
_atom_site_U_iso_or_equiv
_atom_site_adp_type
_atom_site_calc_flag
_atom_site_refinement_flags
_atom_site_occupancy
_atom_site_disorder_assembly
_atom_site_disorder_group
_atom_site_type_symbol
K1 0.65764(4) 0.83397(8) 0.09807(2) 0.03234(14) Uani d . 1 . . K
O1 0.48284(11) 0.3237(3) 0.16159(5) 0.0311(2) Uani d . 1 . . O
C1 0.25917(17) 0.5604(4) 0.06215(7) 0.0291(3) Uani d . 1 . . C
C2 0.04523(17) 0.3646(4) 0.13496(7) 0.0302(3) Uani d . 1 . . C
C3 0.21060(16) 0.4062(4) 0.12382(7) 0.0261(3) Uani d . 1 . . C
C4 0.33595(16) 0.2848(3) 0.17294(7) 0.0241(3) Uani d . 1 . . C
N1 0.30456(19) 0.6841(4) 0.01222(7) 0.0431(3) Uani d . 1 . . N
N2 -0.08969(17) 0.3260(4) 0.14582(8) 0.0462(4) Uani d . 1 . . N
N3 0.29245(15) 0.1317(3) 0.23191(6) 0.0337(3) Uani d . 1 . . N
H3A 0.3657 0.0598 0.2621 0.040 Uiso calc R 1 . . H
H3B 0.1914 0.1056 0.2395 0.051 Uiso calc R 1 . . H

loop_
_atom_site_aniso_label
_atom_site_aniso_U_11
_atom_site_aniso_U_22
_atom_site_aniso_U_33
_atom_site_aniso_U_12
_atom_site_aniso_U_13
_atom_site_aniso_U_23
K1 0.0333(2) 0.0285(2) 0.0358(2) -0.00062(12) 0.00734(13) 0.00153(12)
O1 0.0216(5) 0.0415(6) 0.0304(5) -0.0005(4) 0.0023(4) -0.0011(4)
C1 0.0301(7) 0.0293(7) 0.0278(7) 0.0005(6) -0.0004(5) -0.0015(5)
C2 0.0289(7) 0.0334(7) 0.0280(7) 0.0017(6) -0.0015(5) 0.0003(5)
C3 0.0237(6) 0.0304(7) 0.0240(6) -0.0003(5) 0.0004(5) 0.0005(5)
C4 0.0239(6) 0.0257(6) 0.0228(6) 0.0002(5) 0.0019(5) -0.0041(5)
N1 0.0541(9) 0.0440(8) 0.0316(7) -0.0003(7) 0.0065(6) 0.0060(6)
N2 0.0270(7) 0.0606(10) 0.0511(8) 0.0003(6) 0.0032(6) 0.0038(7)
N3 0.0271(6) 0.0469(8) 0.0272(6) 0.0007(5) 0.0015(5) 0.0087(5)

loop_
_atom_type_symbol
_atom_type_description
_atom_type_scat_dispersion_real
_atom_type_scat_dispersion_imag
_atom_type_scat_source
C C 0.0033 0.0016 'International Tables Vol C Tables 4.2.6.8 and 6.1.1.4'
H H 0.0000 0.0000 'International Tables Vol C Tables 4.2.6.8 and 6.1.1.4'
N N 0.0061 0.0033 'International Tables Vol C Tables 4.2.6.8 and 6.1.1.4'
O O 0.0106 0.0060 'International Tables Vol C Tables 4.2.6.8 and 6.1.1.4'
Mn Mn 0.3368 0.7283 'International Tables Vol C Tables 4.2.6.8 and 6.1.1.4'

loop_
_geom_angle_atom_site_label_1
_geom_angle_atom_site_label_2
_geom_angle_atom_site_label_3
_geom_angle_site_symmetry_1
_geom_angle_site_symmetry_3
_geom_angle
_geom_angle_publ_flag
O1 K1 O1 1_565 . 89.67(3) n
O1 K1 N1 1_565 3_675 87.86(4) n
O1 K1 N1 . 3_675 150.99(4) n
O1 K1 N2 1_565 1_665 78.10(4) n
O1 K1 N2 . 1_665 134.66(4) n
N1 K1 N2 3_675 1_665 72.83(4) n
O1 K1 N1 1_565 3_665 151.51(4) n
O1 K1 N1 . 3_665 84.99(4) n
N1 K1 N1 3_675 3_665 83.54(4) n
N2 K1 N1 1_665 3_665 124.34(4) n
O1 K1 N2 1_565 1_655 134.70(4) n
O1 K1 N2 . 1_655 76.56(4) n
N1 K1 N2 3_675 1_655 123.84(4) n
N2 K1 N2 1_665 1_655 81.71(4) n
N1 K1 N2 3_665 1_655 70.95(4) n
C4 O1 K1 . 1_545 122.65(9) n
C4 O1 K1 . . 134.09(9) n
K1 O1 K1 1_545 . 89.67(3) n
N1 C1 C3 . . 177.61(16) y
N1 C1 K1 . 3_665 50.62(9) n
C3 C1 K1 . 3_665 129.10(9) n
N2 C2 C3 . . 178.14(16) y
C2 C3 C1 . . 120.20(12) y
C2 C3 C4 . . 122.17(12) y
C1 C3 C4 . . 117.60(12) y
O1 C4 N3 . . 120.38(12) y
O1 C4 C3 . . 120.91(12) y
N3 C4 C3 . . 118.71(12) y
C1 N1 K1 . 3_675 160.62(13) n
C1 N1 K1 . 3_665 111.75(11) n
K1 N1 K1 3_675 3_665 83.54(4) n
C1 N1 K1 . . 88.56(10) n
K1 N1 K1 3_675 . 97.29(4) n
K1 N1 K1 3_665 . 110.58(5) n
C2 N2 K1 . 1_445 134.76(13) n
C2 N2 K1 . 1_455 121.78(12) n
K1 N2 K1 1_445 1_455 81.71(4) n
C4 N3 H3A . . 120.0 n
C4 N3 H3B . . 120.0 n
H3A N3 H3B . . 120.0 n

loop_
_geom_bond_atom_site_label_1
_geom_bond_atom_site_label_2
_geom_bond_site_symmetry_2
_geom_bond_distance
_geom_bond_publ_flag
K1 O1 1_565 2.7084(11) y
K1 O1 . 2.7645(11) y
K1 N1 3_675 2.8499(13) y
K1 N2 1_665 2.9294(15) y
K1 N1 3_665 2.9426(14) y
K1 N2 1_655 2.9696(15) y
O1 C4 . 1.2521(16) y
C1 N1 . 1.1525(19) y
C1 C3 . 1.4043(19) y
C2 N2 . 1.153(2) y
C2 C3 . 1.4017(19) y
C3 C4 . 1.4396(18) y
C4 N3 . 1.3443(18) y
N3 H3A . 0.8600 n
N3 H3B . 0.8600 n

loop_
_geom_contact_atom_site_label_1
_geom_contact_atom_site_label_2
_geom_contact_distance
_geom_contact_site_symmetry_2
_geom_contact_publ_flag
K1 N1 3.3180(16) . n
K1 N3 3.3626(12) 2_655 n

loop_
_geom_hbond_atom_site_label_D
_geom_hbond_atom_site_label_H
_geom_hbond_atom_site_label_A
_geom_hbond_site_symmetry_A
_geom_hbond_distance_DH
_geom_hbond_distance_HA
_geom_hbond_distance_DA
_geom_hbond_angle_DHA
N3 H3A O1 2_645 0.86 2.08 2.9358(15) 171
N3 H3B N2 2_545 0.86 2.63 3.185(2) 123

loop_
_geom_torsion_atom_site_label_1
_geom_torsion_atom_site_label_2
_geom_torsion_atom_site_label_3
_geom_torsion_atom_site_label_4
_geom_torsion_site_symmetry_1
_geom_torsion_site_symmetry_4
_geom_torsion
_geom_torsion_publ_flag
K1 O1 C4 N3 1_545 . 87.96(14) n
K1 O1 C4 N3 . . -144.36(11) n
K1 O1 C4 C3 1_545 . -92.81(13) n
K1 O1 C4 C3 . . 34.87(19) n
C2 C3 C4 O1 . . 179.66(13) y
C1 C3 C4 O1 . . 1.7(2) y
C2 C3 C4 N3 . . -1.1(2) y
C1 C3 C4 N3 . . -179.05(13) y
K1 C1 N1 K1 3_665 3_675 140.3(4) n
K1 C1 N1 K1 3_665 . -111.63(8) n
